data_7048385
loop_
_publ_author_name
'Wu, Dong-Fang'
'Liu, Zhen'
'Ren, Peng'
'Liu, Xiao-He'
'Wang, Ning'
'Cui, Jian-Zhong'
'Gao, Hong-Ling'

_publ_section_title
;
 A new family of dinuclear lanthanide complexes constructed from an
 8-hydroxyquinoline Schiff base and \b-diketone: magnetic properties and
 near-infrared luminescence.
;
_journal_issue 4
_journal_name_full 'Dalton transactions (Cambridge, England : 2003)'
_journal_page_first 1392
_journal_page_last 1403
_journal_paper_doi 10.1039/c8dt04384a
_journal_volume 48
_journal_year 2019
_chemical_formula_moiety '0.25(C92 H64 Dy2 N6 O14)'
_chemical_formula_sum 'C23 H16 Dy0.5 N1.5 O3.5'
_chemical_formula_weight 450.62
_space_group_crystal_system triclinic
_space_group_IT_number 2
_space_group_name_Hall '-P 1'
_space_group_name_H-M_alt 'P -1'
_symmetry_space_group_name_Hall '-P 1'
_symmetry_space_group_name_H-M 'P -1'
_atom_sites_solution_hydrogens geom
_atom_sites_solution_primary direct
_audit_creation_date 2018-07-25
_audit_creation_method
;
Olex2 1.2
(compiled 2018.05.29 svn.r3508 for OlexSys, GUI svn.r5506)
;
_audit_update_record
;
2018-07-31 deposited with the CCDC.
2018-12-19 downloaded from the CCDC.
;
_cell_angle_alpha 96.06(3)
_cell_angle_beta 107.36(3)
_cell_angle_gamma 109.23(3)
_cell_formula_units_Z 4
_cell_length_a 11.042(2)
_cell_length_b 13.819(3)
_cell_length_c 14.209(3)
_cell_measurement_reflns_used 6626
_cell_measurement_temperature 113(2)
_cell_measurement_theta_max 27.8664
_cell_measurement_theta_min 2.0893
_cell_volume 1903.3(9)
_computing_cell_refinement crystalclear
_computing_data_collection crystalclear
_computing_data_reduction crystalclear
_computing_molecular_graphics 'Olex2 (Dolomanov et al., 2009)'
_computing_publication_material 'Olex2 (Dolomanov et al., 2009)'
_computing_structure_refinement 'ShelXL (Sheldrick, 2015)'
_computing_structure_solution 'ShelXS (Sheldrick, 2008)'
_diffrn_ambient_temperature 113
_diffrn_measured_fraction_theta_full 0.999
_diffrn_measured_fraction_theta_max 0.999
_diffrn_measurement_device_type 'Rigaku Saturn 70'
_diffrn_measurement_method '\w scans'
_diffrn_radiation_monochromator confocal
_diffrn_radiation_type MoK\a
_diffrn_radiation_wavelength 0.71073
_diffrn_reflns_av_R_equivalents 0.0419
_diffrn_reflns_av_unetI/netI 0.0458
_diffrn_reflns_Laue_measured_fraction_full 0.999
_diffrn_reflns_Laue_measured_fraction_max 0.999
_diffrn_reflns_limit_h_max 13
_diffrn_reflns_limit_h_min -13
_diffrn_reflns_limit_k_max 16
_diffrn_reflns_limit_k_min -16
_diffrn_reflns_limit_l_max 16
_diffrn_reflns_limit_l_min -16
_diffrn_reflns_number 18278
_diffrn_reflns_point_group_measured_fraction_full 0.999
_diffrn_reflns_point_group_measured_fraction_max 0.999
_diffrn_reflns_theta_full 25.020
_diffrn_reflns_theta_max 25.020
_diffrn_reflns_theta_min 2.089
_diffrn_standards_decay_% 0
_diffrn_standards_interval_count 0
_diffrn_standards_interval_time 0
_diffrn_standards_number 0
_exptl_absorpt_coefficient_mu 2.021
_exptl_absorpt_correction_T_max 0.7935
_exptl_absorpt_correction_T_min 0.6880
_exptl_absorpt_correction_type multi-scan
_exptl_absorpt_process_details crystalclear
_exptl_crystal_colour Red
_exptl_crystal_density_diffrn 1.572
_exptl_crystal_density_method 'not measured'
_exptl_crystal_description Prism
_exptl_crystal_F_000 902
_exptl_crystal_size_max 0.2
_exptl_crystal_size_mid 0.18
_exptl_crystal_size_min 0.12
_refine_diff_density_max 0.440
_refine_diff_density_min -1.000
_refine_diff_density_rms 0.088
_refine_ls_extinction_method none
_refine_ls_goodness_of_fit_ref 1.059
_refine_ls_hydrogen_treatment constr
_refine_ls_matrix_type full
_refine_ls_number_parameters 514
_refine_ls_number_reflns 6711
_refine_ls_number_restraints 0
_refine_ls_restrained_S_all 1.059
_refine_ls_R_factor_all 0.0298
_refine_ls_R_factor_gt 0.0272
_refine_ls_shift/su_max 0.002
_refine_ls_shift/su_mean 0.000
_refine_ls_structure_factor_coef Fsqd
_refine_ls_weighting_details 'w=1/[\s^2^(Fo^2^)+(0.0338P)^2^+0.1566P] where P=(Fo^2^+2Fc^2^)/3'
_refine_ls_weighting_scheme calc
_refine_ls_wR_factor_gt 0.0663
_refine_ls_wR_factor_ref 0.0679
_reflns_Friedel_coverage 0.000
_reflns_number_gt 6225
_reflns_number_total 6711
_reflns_threshold_expression 'I > 2\s(I)'
_cod_data_source_file c8dt04384a2.cif
_cod_data_source_block r20180119b1
_cod_depositor_comments 'Adding full bibliography for 7048384--7048389.cif.'
_cod_original_cell_volume 1903.4(8)
_cod_original_formula_sum 'C23 H16 Dy0.50 N1.50 O3.50'
_cod_database_code 7048385
_shelx_shelxl_version_number 2018/3
_shelx_space_group_comment
;
The symmetry employed for this shelxl refinement is uniquely defined
by the following loop, which should always be used as a source of
symmetry information in preference to the above space-group names.
They are only intended as comments.
;
_shelx_estimated_absorpt_t_max 0.793
_shelx_estimated_absorpt_t_min 0.688
_olex2_refinement_description
;
1. Fixed Uiso
 At 1.2 times of:
  All C(H) groups
2.a Aromatic/amide H refined with riding coordinates:
 C3(H3), C4(H4), C5(H5), C7(H7), C8(H8), C10(H10), C12(H12), C13(H13),
 C15(H15), C16(H16), C17(H17), C18(H18), C19(H19), C20(H20), C21(H21), C24(H24),
  C27(H27), C28(H28), C29(H29), C30(H30), C31(H31), C32(H32), C33(H33),
 C34(H34), C35(H35), C36(H36), C39(H39), C42(H42), C43(H43), C44(H44), C45(H45),
  C46(H46)
;
_olex2_submission_special_instructions 'No special instructions were received'

loop_
_space_group_symop_operation_xyz
'x, y, z'
'-x, -y, -z'

loop_
_atom_site_label
_atom_site_type_symbol
_atom_site_fract_x
_atom_site_fract_y
_atom_site_fract_z
_atom_site_U_iso_or_equiv
_atom_site_adp_type
_atom_site_occupancy
_atom_site_site_symmetry_order
_atom_site_calc_flag
_atom_site_refinement_flags_posn
Dy1 Dy 0.17788(2) 0.55185(2) 0.10651(2) 0.01735(6) Uani 1 1 d .
O1 O 0.05785(19) 0.52101(15) -0.07265(15) 0.0199(4) Uani 1 1 d .
O2 O 0.5929(3) 0.7050(2) 0.68538(19) 0.0538(8) Uani 1 1 d .
O3 O 0.6963(3) 0.8631(2) 0.6735(2) 0.0596(8) Uani 1 1 d .
O4 O 0.1710(2) 0.39303(15) 0.02846(16) 0.0238(5) Uani 1 1 d .
O5 O 0.1810(2) 0.44174(16) 0.22019(16) 0.0253(5) Uani 1 1 d .
O6 O 0.2201(2) 0.71985(15) 0.07936(15) 0.0233(5) Uani 1 1 d .
O7 O 0.2071(2) 0.66083(15) 0.25245(15) 0.0234(5) Uani 1 1 d .
N1 N 0.3354(2) 0.58796(17) 0.00999(18) 0.0181(5) Uani 1 1 d .
N2 N 0.4465(2) 0.6277(2) 0.21313(19) 0.0249(6) Uani 1 1 d .
N3 N 0.6289(3) 0.7687(3) 0.6364(2) 0.0405(8) Uani 1 1 d .
C1 C 0.2767(3) 0.5667(2) -0.0921(2) 0.0182(6) Uani 1 1 d .
C2 C 0.1296(3) 0.5320(2) -0.1344(2) 0.0184(6) Uani 1 1 d .
C3 C 0.0708(3) 0.5111(2) -0.2389(2) 0.0245(7) Uani 1 1 d .
H3 H -0.025892 0.488790 -0.269389 0.029 Uiso 1 1 calc R
C4 C 0.1500(3) 0.5219(3) -0.3007(3) 0.0309(8) Uani 1 1 d .
H4 H 0.105153 0.506022 -0.372061 0.037 Uiso 1 1 calc R
C5 C 0.2900(3) 0.5547(3) -0.2617(2) 0.0311(8) Uani 1 1 d .
H5 H 0.341279 0.561395 -0.305446 0.037 Uiso 1 1 calc R
C6 C 0.3570(3) 0.5782(2) -0.1560(2) 0.0230(7) Uani 1 1 d .
C7 C 0.5005(3) 0.6137(2) -0.1080(3) 0.0260(7) Uani 1 1 d .
H7 H 0.557547 0.621763 -0.147569 0.031 Uiso 1 1 calc R
C8 C 0.5577(3) 0.6364(2) -0.0050(2) 0.0261(7) Uani 1 1 d .
H8 H 0.654369 0.660988 0.027439 0.031 Uiso 1 1 calc R
C9 C 0.4724(3) 0.6232(2) 0.0525(2) 0.0223(7) Uani 1 1 d .
C10 C 0.5274(3) 0.6476(2) 0.1630(2) 0.0245(7) Uani 1 1 d .
H10 H 0.623762 0.678540 0.197944 0.029 Uiso 1 1 calc R
C11 C 0.5053(3) 0.6632(2) 0.3206(2) 0.0232(7) Uani 1 1 d .
C12 C 0.5892(3) 0.7686(3) 0.3663(3) 0.0341(8) Uani 1 1 d .
H12 H 0.616302 0.816490 0.326259 0.041 Uiso 1 1 calc R
C13 C 0.6328(4) 0.8030(3) 0.4711(3) 0.0369(9) Uani 1 1 d .
H13 H 0.691090 0.874091 0.503335 0.044 Uiso 1 1 calc R
C14 C 0.5902(3) 0.7325(3) 0.5270(2) 0.0315(8) Uani 1 1 d .
C15 C 0.5088(3) 0.6281(3) 0.4835(3) 0.0354(8) Uani 1 1 d .
H15 H 0.482575 0.580508 0.524118 0.042 Uiso 1 1 calc R
C16 C 0.4655(3) 0.5935(3) 0.3789(2) 0.0327(8) Uani 1 1 d .
H16 H 0.408645 0.521915 0.347573 0.039 Uiso 1 1 calc R
C17 C 0.0767(3) 0.2529(3) -0.1506(3) 0.0314(8) Uani 1 1 d .
H17 H 0.107590 0.326164 -0.148523 0.038 Uiso 1 1 calc R
C18 C 0.0398(4) 0.1824(3) -0.2405(3) 0.0398(9) Uani 1 1 d .
H18 H 0.047500 0.207589 -0.299036 0.048 Uiso 1 1 calc R
C19 C -0.0082(4) 0.0759(3) -0.2455(3) 0.0442(10) Uani 1 1 d .
H19 H -0.033526 0.027370 -0.307142 0.053 Uiso 1 1 calc R
C20 C -0.0190(4) 0.0407(3) -0.1612(3) 0.0497(11) Uani 1 1 d .
H20 H -0.053622 -0.032842 -0.164870 0.060 Uiso 1 1 calc R
C21 C 0.0200(4) 0.1108(2) -0.0701(3) 0.0372(9) Uani 1 1 d .
H21 H 0.012707 0.084830 -0.011863 0.045 Uiso 1 1 calc R
C22 C 0.0696(3) 0.2187(2) -0.0634(2) 0.0233(7) Uani 1 1 d .
C23 C 0.1103(3) 0.2993(2) 0.0315(2) 0.0214(7) Uani 1 1 d .
C24 C 0.0806(3) 0.2701(2) 0.1166(2) 0.0259(7) Uani 1 1 d .
H24 H 0.031190 0.197983 0.112189 0.031 Uiso 1 1 calc R
C25 C 0.1204(3) 0.3424(2) 0.2070(2) 0.0234(7) Uani 1 1 d .
C26 C 0.0931(3) 0.3042(3) 0.2974(2) 0.0285(7) Uani 1 1 d .
C27 C 0.0070(4) 0.2031(3) 0.2908(3) 0.0416(9) Uani 1 1 d .
H27 H -0.037368 0.154267 0.227137 0.050 Uiso 1 1 calc R
C28 C -0.0157(5) 0.1718(3) 0.3756(3) 0.0555(11) Uani 1 1 d .
H28 H -0.075963 0.102100 0.369253 0.067 Uiso 1 1 calc R
C29 C 0.0478(5) 0.2401(4) 0.4681(3) 0.0551(12) Uani 1 1 d .
H29 H 0.032915 0.217787 0.526134 0.066 Uiso 1 1 calc R
C30 C 0.1339(4) 0.3418(4) 0.4768(3) 0.0511(11) Uani 1 1 d .
H30 H 0.177684 0.389758 0.540960 0.061 Uiso 1 1 calc R
C31 C 0.1569(4) 0.3747(3) 0.3918(3) 0.0365(8) Uani 1 1 d .
H31 H 0.215712 0.444910 0.398173 0.044 Uiso 1 1 calc R
C32 C 0.2910(3) 0.8759(3) -0.0223(2) 0.0347(8) Uani 1 1 d .
H32 H 0.266569 0.804755 -0.054208 0.042 Uiso 1 1 calc R
C33 C 0.3170(4) 0.9532(3) -0.0759(3) 0.0468(10) Uani 1 1 d .
H33 H 0.311682 0.935338 -0.143790 0.056 Uiso 1 1 calc R
C34 C 0.3507(4) 1.0564(3) -0.0306(3) 0.0544(11) Uani 1 1 d .
H34 H 0.368394 1.109747 -0.067414 0.065 Uiso 1 1 calc R
C35 C 0.3586(5) 1.0819(3) 0.0673(3) 0.0533(11) Uani 1 1 d .
H35 H 0.380644 1.152978 0.097976 0.064 Uiso 1 1 calc R
C36 C 0.3348(4) 1.0050(3) 0.1222(3) 0.0380(9) Uani 1 1 d .
H36 H 0.342158 1.023784 0.190573 0.046 Uiso 1 1 calc R
C37 C 0.3001(3) 0.9003(2) 0.0777(2) 0.0253(7) Uani 1 1 d .
C38 C 0.2686(3) 0.8137(2) 0.1325(2) 0.0226(7) Uani 1 1 d .
C39 C 0.2922(3) 0.8361(2) 0.2367(2) 0.0264(7) Uani 1 1 d .
H39 H 0.334782 0.907728 0.272281 0.032 Uiso 1 1 calc R
C40 C 0.2570(3) 0.7603(2) 0.2905(2) 0.0212(6) Uani 1 1 d .
C41 C 0.2781(3) 0.7903(2) 0.4010(2) 0.0245(7) Uani 1 1 d .
C42 C 0.3320(4) 0.8945(3) 0.4545(3) 0.0442(10) Uani 1 1 d .
H42 H 0.350317 0.949780 0.419999 0.053 Uiso 1 1 calc R
C43 C 0.3591(5) 0.9180(3) 0.5576(3) 0.0555(12) Uani 1 1 d .
H43 H 0.397526 0.989509 0.593285 0.067 Uiso 1 1 calc R
C44 C 0.3313(4) 0.8397(3) 0.6091(3) 0.0427(9) Uani 1 1 d .
H44 H 0.351673 0.856520 0.680048 0.051 Uiso 1 1 calc R
C45 C 0.2735(4) 0.7362(3) 0.5563(3) 0.0416(9) Uani 1 1 d .
H45 H 0.251144 0.681043 0.590505 0.050 Uiso 1 1 calc R
C46 C 0.2479(4) 0.7128(3) 0.4530(2) 0.0319(8) Uani 1 1 d .
H46 H 0.208419 0.641279 0.417390 0.038 Uiso 1 1 calc R

loop_
_atom_site_aniso_label
_atom_site_aniso_U_11
_atom_site_aniso_U_22
_atom_site_aniso_U_33
_atom_site_aniso_U_23
_atom_site_aniso_U_13
_atom_site_aniso_U_12
Dy1 0.01453(9) 0.01713(9) 0.01754(9) -0.00098(6) 0.00373(6) 0.00574(6)
O1 0.0153(10) 0.0230(11) 0.0190(10) 0.0006(8) 0.0059(9) 0.0056(8)
O2 0.0521(18) 0.071(2) 0.0292(15) 0.0091(14) 0.0106(13) 0.0166(15)
O3 0.0593(19) 0.0560(19) 0.0389(16) -0.0178(14) 0.0069(14) 0.0097(15)
O4 0.0243(11) 0.0186(11) 0.0294(12) 0.0028(9) 0.0130(10) 0.0070(9)
O5 0.0253(11) 0.0203(11) 0.0246(12) 0.0016(9) 0.0017(9) 0.0089(9)
O6 0.0275(12) 0.0205(11) 0.0210(11) 0.0014(9) 0.0068(9) 0.0108(9)
O7 0.0283(12) 0.0174(11) 0.0237(11) 0.0002(9) 0.0104(9) 0.0080(9)
N1 0.0148(12) 0.0146(12) 0.0227(13) 0.0005(10) 0.0058(11) 0.0048(10)
N2 0.0217(14) 0.0290(15) 0.0215(14) 0.0017(11) 0.0038(11) 0.0112(12)
N3 0.0331(17) 0.052(2) 0.0291(17) -0.0038(16) 0.0030(14) 0.0177(15)
C1 0.0200(15) 0.0109(14) 0.0229(15) 0.0024(12) 0.0073(13) 0.0057(12)
C2 0.0189(15) 0.0145(14) 0.0197(15) 0.0030(12) 0.0070(13) 0.0039(12)
C3 0.0193(16) 0.0286(17) 0.0251(17) 0.0057(14) 0.0091(14) 0.0074(13)
C4 0.0319(19) 0.041(2) 0.0216(17) 0.0091(15) 0.0092(15) 0.0153(16)
C5 0.0279(18) 0.045(2) 0.0272(18) 0.0131(15) 0.0180(15) 0.0128(16)
C6 0.0221(16) 0.0207(16) 0.0317(18) 0.0088(13) 0.0141(14) 0.0099(13)
C7 0.0201(16) 0.0281(18) 0.0360(19) 0.0123(15) 0.0174(15) 0.0086(14)
C8 0.0169(16) 0.0253(17) 0.0345(19) 0.0048(14) 0.0099(14) 0.0061(13)
C9 0.0182(16) 0.0170(15) 0.0284(17) 0.0023(13) 0.0047(13) 0.0065(12)
C10 0.0149(15) 0.0244(16) 0.0274(17) -0.0012(13) 0.0013(13) 0.0068(13)
C11 0.0213(16) 0.0237(16) 0.0168(15) 0.0009(13) 0.0001(13) 0.0061(13)
C12 0.0334(19) 0.0333(19) 0.0285(18) 0.0038(15) 0.0060(15) 0.0095(15)
C13 0.035(2) 0.0272(19) 0.035(2) -0.0034(16) 0.0024(16) 0.0067(15)
C14 0.0260(18) 0.038(2) 0.0248(18) -0.0025(15) 0.0029(15) 0.0139(15)
C15 0.0321(19) 0.036(2) 0.0286(19) 0.0079(15) 0.0017(15) 0.0089(16)
C16 0.0278(18) 0.0271(18) 0.0293(19) -0.0025(15) -0.0008(15) 0.0059(14)
C17 0.0328(19) 0.0264(18) 0.0314(19) 0.0033(15) 0.0061(16) 0.0125(15)
C18 0.048(2) 0.043(2) 0.0255(19) 0.0020(16) 0.0102(17) 0.0183(18)
C19 0.051(2) 0.040(2) 0.033(2) -0.0076(17) 0.0092(18) 0.0160(19)
C20 0.072(3) 0.026(2) 0.046(2) -0.0031(17) 0.014(2) 0.0215(19)
C21 0.053(2) 0.0228(18) 0.034(2) 0.0006(15) 0.0149(18) 0.0145(16)
C22 0.0172(15) 0.0219(16) 0.0279(17) 0.0003(13) 0.0053(13) 0.0078(12)
C23 0.0141(15) 0.0215(17) 0.0270(17) 0.0010(13) 0.0050(13) 0.0081(12)
C24 0.0286(18) 0.0178(16) 0.0278(17) 0.0045(13) 0.0082(14) 0.0062(13)
C25 0.0199(16) 0.0250(17) 0.0252(16) 0.0062(13) 0.0042(13) 0.0116(13)
C26 0.0288(18) 0.0364(19) 0.0266(17) 0.0070(15) 0.0097(14) 0.0205(15)
C27 0.058(3) 0.035(2) 0.040(2) 0.0091(17) 0.031(2) 0.0164(19)
C28 0.077(3) 0.054(3) 0.056(3) 0.023(2) 0.046(3) 0.027(2)
C29 0.074(3) 0.079(3) 0.044(2) 0.030(2) 0.043(2) 0.044(3)
C30 0.056(3) 0.084(3) 0.027(2) 0.009(2) 0.0157(19) 0.043(2)
C31 0.039(2) 0.045(2) 0.0290(19) 0.0069(16) 0.0090(16) 0.0231(17)
C32 0.037(2) 0.034(2) 0.0265(18) 0.0048(15) 0.0073(16) 0.0091(16)
C33 0.054(3) 0.049(3) 0.036(2) 0.0184(18) 0.0190(19) 0.013(2)
C34 0.063(3) 0.044(3) 0.054(3) 0.028(2) 0.022(2) 0.012(2)
C35 0.071(3) 0.023(2) 0.063(3) 0.0148(19) 0.026(2) 0.0116(19)
C36 0.054(2) 0.0241(18) 0.039(2) 0.0086(16) 0.0222(18) 0.0126(17)
C37 0.0206(16) 0.0240(17) 0.0301(18) 0.0063(14) 0.0093(14) 0.0066(13)
C38 0.0180(15) 0.0235(16) 0.0255(16) 0.0020(13) 0.0058(13) 0.0096(13)
C39 0.0311(18) 0.0168(16) 0.0245(17) -0.0014(13) 0.0064(14) 0.0058(13)
C40 0.0172(15) 0.0203(16) 0.0223(16) -0.0014(13) 0.0046(12) 0.0066(12)
C41 0.0220(16) 0.0274(17) 0.0228(16) 0.0024(13) 0.0068(13) 0.0097(13)
C42 0.073(3) 0.0251(19) 0.0264(19) -0.0007(15) 0.0183(19) 0.0094(18)
C43 0.087(3) 0.036(2) 0.028(2) -0.0072(17) 0.020(2) 0.009(2)
C44 0.049(2) 0.054(2) 0.0232(18) -0.0016(17) 0.0106(17) 0.0222(19)
C45 0.053(2) 0.047(2) 0.0255(19) 0.0111(17) 0.0117(17) 0.0208(19)
C46 0.041(2) 0.0277(18) 0.0270(18) 0.0042(14) 0.0111(16) 0.0143(15)

loop_
_atom_type_symbol
_atom_type_description
_atom_type_scat_dispersion_real
_atom_type_scat_dispersion_imag
_atom_type_scat_source
C C 0.0033 0.0016 'International Tables Vol C Tables 4.2.6.8 and 6.1.1.4'
H H 0.0000 0.0000 'International Tables Vol C Tables 4.2.6.8 and 6.1.1.4'
Dy Dy -0.1892 4.4098 'International Tables Vol C Tables 4.2.6.8 and 6.1.1.4'
N N 0.0061 0.0033 'International Tables Vol C Tables 4.2.6.8 and 6.1.1.4'
O O 0.0106 0.0060 'International Tables Vol C Tables 4.2.6.8 and 6.1.1.4'

loop_
_geom_angle_atom_site_label_1
_geom_angle_atom_site_label_2
_geom_angle_atom_site_label_3
_geom_angle
_geom_angle_site_symmetry_1
_geom_angle_site_symmetry_3
O1 Dy1 Dy1 36.10(5) 2_565 2_565
O1 Dy1 Dy1 34.80(5) . 2_565
O1 Dy1 O1 70.90(8) 2_565 .
O1 Dy1 O5 82.34(8) 2_565 .
O1 Dy1 N1 138.01(7) 2_565 .
O1 Dy1 N1 67.50(7) . .
O1 Dy1 N2 130.28(8) . .
O1 Dy1 N2 158.77(8) 2_565 .
O4 Dy1 Dy1 79.13(6) . 2_565
O4 Dy1 O1 90.70(8) . 2_565
O4 Dy1 O1 71.69(8) . .
O4 Dy1 O5 70.84(7) . .
O4 Dy1 N1 71.26(8) . .
O4 Dy1 N2 95.07(8) . .
O5 Dy1 Dy1 110.20(6) . 2_565
O5 Dy1 O1 133.07(7) . .
O5 Dy1 N1 123.30(8) . .
O5 Dy1 N2 80.32(8) . .
O6 Dy1 Dy1 90.74(6) . 2_565
O6 Dy1 O1 76.90(8) . .
O6 Dy1 O1 104.79(8) . 2_565
O6 Dy1 O4 137.96(7) . .
O6 Dy1 O5 148.77(7) . .
O6 Dy1 N1 71.28(8) . .
O6 Dy1 N2 84.36(8) . .
O7 Dy1 Dy1 117.35(6) . 2_565
O7 Dy1 O1 137.43(7) . .
O7 Dy1 O1 90.02(8) . 2_565
O7 Dy1 O4 148.48(8) . .
O7 Dy1 O5 78.04(7) . .
O7 Dy1 O6 71.68(8) . .
O7 Dy1 N1 125.12(8) . .
O7 Dy1 N2 74.50(8) . .
N1 Dy1 Dy1 102.14(6) . 2_565
N1 Dy1 N2 62.89(8) . .
N2 Dy1 Dy1 165.03(6) . 2_565
Dy1 O1 Dy1 109.10(8) 2_565 .
C2 O1 Dy1 118.83(17) . .
C2 O1 Dy1 131.22(17) . 2_565
C23 O4 Dy1 132.34(19) . .
C25 O5 Dy1 131.38(19) . .
C38 O6 Dy1 137.7(2) . .
C40 O7 Dy1 137.19(19) . .
C1 N1 Dy1 116.77(18) . .
C9 N1 Dy1 124.1(2) . .
C9 N1 C1 119.1(3) . .
C10 N2 Dy1 116.8(2) . .
C10 N2 C11 117.8(3) . .
C11 N2 Dy1 124.49(19) . .
O2 N3 O3 123.6(3) . .
O2 N3 C14 119.0(3) . .
O3 N3 C14 117.4(3) . .
N1 C1 C2 117.3(3) . .
N1 C1 C6 121.7(3) . .
C6 C1 C2 121.0(3) . .
O1 C2 C1 119.4(3) . .
O1 C2 C3 123.8(3) . .
C3 C2 C1 116.7(3) . .
C2 C3 H3 119.1 . .
C2 C3 C4 121.9(3) . .
C4 C3 H3 119.1 . .
C3 C4 H4 118.9 . .
C5 C4 C3 122.1(3) . .
C5 C4 H4 118.9 . .
C4 C5 H5 120.4 . .
C4 C5 C6 119.2(3) . .
C6 C5 H5 120.4 . .
C5 C6 C1 119.1(3) . .
C5 C6 C7 123.8(3) . .
C7 C6 C1 117.2(3) . .
C6 C7 H7 119.9 . .
C8 C7 C6 120.2(3) . .
C8 C7 H7 119.9 . .
C7 C8 H8 120.3 . .
C7 C8 C9 119.4(3) . .
C9 C8 H8 120.3 . .
N1 C9 C8 122.4(3) . .
N1 C9 C10 115.6(3) . .
C8 C9 C10 122.1(3) . .
N2 C10 C9 120.5(3) . .
N2 C10 H10 119.8 . .
C9 C10 H10 119.8 . .
C12 C11 N2 121.1(3) . .
C16 C11 N2 118.3(3) . .
C16 C11 C12 120.2(3) . .
C11 C12 H12 120.2 . .
C13 C12 C11 119.6(3) . .
C13 C12 H12 120.2 . .
C12 C13 H13 120.5 . .
C14 C13 C12 119.0(3) . .
C14 C13 H13 120.5 . .
C13 C14 N3 119.6(3) . .
C13 C14 C15 122.3(3) . .
C15 C14 N3 118.1(3) . .
C14 C15 H15 120.6 . .
C14 C15 C16 118.8(3) . .
C16 C15 H15 120.6 . .
C11 C16 C15 120.1(3) . .
C11 C16 H16 119.9 . .
C15 C16 H16 119.9 . .
C18 C17 H17 119.4 . .
C18 C17 C22 121.3(3) . .
C22 C17 H17 119.4 . .
C17 C18 H18 119.9 . .
C19 C18 C17 120.1(4) . .
C19 C18 H18 119.9 . .
C18 C19 H19 120.3 . .
C20 C19 C18 119.5(3) . .
C20 C19 H19 120.3 . .
C19 C20 H20 119.6 . .
C19 C20 C21 120.9(4) . .
C21 C20 H20 119.6 . .
C20 C21 H21 119.8 . .
C20 C21 C22 120.5(4) . .
C22 C21 H21 119.8 . .
C17 C22 C21 117.7(3) . .
C17 C22 C23 118.6(3) . .
C21 C22 C23 123.7(3) . .
O4 C23 C22 115.2(3) . .
O4 C23 C24 123.5(3) . .
C24 C23 C22 121.3(3) . .
C23 C24 H24 118.6 . .
C25 C24 C23 122.8(3) . .
C25 C24 H24 118.6 . .
O5 C25 C24 124.2(3) . .
O5 C25 C26 116.0(3) . .
C24 C25 C26 119.8(3) . .
C27 C26 C25 123.1(3) . .
C27 C26 C31 118.5(3) . .
C31 C26 C25 118.5(3) . .
C26 C27 H27 119.5 . .
C26 C27 C28 121.0(4) . .
C28 C27 H27 119.5 . .
C27 C28 H28 119.7 . .
C29 C28 C27 120.7(4) . .
C29 C28 H28 119.7 . .
C28 C29 H29 120.2 . .
C28 C29 C30 119.5(4) . .
C30 C29 H29 120.2 . .
C29 C30 H30 119.8 . .
C29 C30 C31 120.5(4) . .
C31 C30 H30 119.8 . .
C26 C31 C30 119.9(4) . .
C26 C31 H31 120.1 . .
C30 C31 H31 120.1 . .
C33 C32 H32 119.4 . .
C33 C32 C37 121.1(3) . .
C37 C32 H32 119.4 . .
C32 C33 H33 120.1 . .
C32 C33 C34 119.9(4) . .
C34 C33 H33 120.1 . .
C33 C34 H34 120.0 . .
C35 C34 C33 119.9(4) . .
C35 C34 H34 120.0 . .
C34 C35 H35 119.7 . .
C34 C35 C36 120.6(4) . .
C36 C35 H35 119.7 . .
C35 C36 H36 119.8 . .
C35 C36 C37 120.3(4) . .
C37 C36 H36 119.8 . .
C32 C37 C36 118.2(3) . .
C32 C37 C38 119.3(3) . .
C36 C37 C38 122.5(3) . .
O6 C38 C37 116.3(3) . .
O6 C38 C39 122.7(3) . .
C39 C38 C37 121.0(3) . .
C38 C39 H39 118.0 . .
C40 C39 C38 124.0(3) . .
C40 C39 H39 118.0 . .
O7 C40 C39 123.8(3) . .
O7 C40 C41 115.0(3) . .
C39 C40 C41 121.2(3) . .
C42 C41 C40 122.7(3) . .
C46 C41 C40 119.5(3) . .
C46 C41 C42 117.8(3) . .
C41 C42 H42 119.7 . .
C43 C42 C41 120.5(4) . .
C43 C42 H42 119.7 . .
C42 C43 H43 119.5 . .
C44 C43 C42 121.0(4) . .
C44 C43 H43 119.5 . .
C43 C44 H44 120.5 . .
C43 C44 C45 119.1(3) . .
C45 C44 H44 120.5 . .
C44 C45 H45 120.1 . .
C44 C45 C46 119.7(3) . .
C46 C45 H45 120.1 . .
C41 C46 C45 121.8(3) . .
C41 C46 H46 119.1 . .
C45 C46 H46 119.1 . .

loop_
_geom_bond_atom_site_label_1
_geom_bond_atom_site_label_2
_geom_bond_distance
_geom_bond_site_symmetry_2
Dy1 Dy1 3.8636(19) 2_565
Dy1 O1 2.333(2) 2_565
Dy1 O1 2.409(2) .
Dy1 O4 2.319(2) .
Dy1 O5 2.333(2) .
Dy1 O6 2.311(2) .
Dy1 O7 2.301(2) .
Dy1 N1 2.480(2) .
Dy1 N2 2.670(3) .
O1 C2 1.336(3) .
O2 N3 1.218(4) .
O3 N3 1.230(4) .
O4 C23 1.260(3) .
O5 C25 1.278(4) .
O6 C38 1.278(4) .
O7 C40 1.286(3) .
N1 C1 1.355(4) .
N1 C9 1.341(4) .
N2 C10 1.280(4) .
N2 C11 1.427(4) .
N3 C14 1.466(4) .
C1 C2 1.440(4) .
C1 C6 1.432(4) .
C2 C3 1.386(4) .
C3 H3 0.9500 .
C3 C4 1.399(4) .
C4 H4 0.9500 .
C4 C5 1.370(4) .
C5 H5 0.9500 .
C5 C6 1.409(4) .
C6 C7 1.411(4) .
C7 H7 0.9500 .
C7 C8 1.364(5) .
C8 H8 0.9500 .
C8 C9 1.402(4) .
C9 C10 1.460(4) .
C10 H10 0.9500 .
C11 C12 1.398(4) .
C11 C16 1.383(5) .
C12 H12 0.9500 .
C12 C13 1.396(5) .
C13 H13 0.9500 .
C13 C14 1.373(5) .
C14 C15 1.378(5) .
C15 H15 0.9500 .
C15 C16 1.393(5) .
C16 H16 0.9500 .
C17 H17 0.9500 .
C17 C18 1.383(5) .
C17 C22 1.387(5) .
C18 H18 0.9500 .
C18 C19 1.377(5) .
C19 H19 0.9500 .
C19 C20 1.361(5) .
C20 H20 0.9500 .
C20 C21 1.389(5) .
C21 H21 0.9500 .
C21 C22 1.390(4) .
C22 C23 1.501(4) .
C23 C24 1.409(4) .
C24 H24 0.9500 .
C24 C25 1.394(4) .
C25 C26 1.514(5) .
C26 C27 1.382(5) .
C26 C31 1.398(5) .
C27 H27 0.9500 .
C27 C28 1.385(5) .
C28 H28 0.9500 .
C28 C29 1.365(6) .
C29 H29 0.9500 .
C29 C30 1.382(6) .
C30 H30 0.9500 .
C30 C31 1.397(5) .
C31 H31 0.9500 .
C32 H32 0.9500 .
C32 C33 1.380(5) .
C32 C37 1.391(5) .
C33 H33 0.9500 .
C33 C34 1.378(5) .
C34 H34 0.9500 .
C34 C35 1.368(6) .
C35 H35 0.9500 .
C35 C36 1.386(5) .
C36 H36 0.9500 .
C36 C37 1.392(5) .
C37 C38 1.497(4) .
C38 C39 1.406(4) .
C39 H39 0.9500 .
C39 C40 1.382(4) .
C40 C41 1.507(4) .
C41 C42 1.393(5) .
C41 C46 1.371(5) .
C42 H42 0.9500 .
C42 C43 1.383(5) .
C43 H43 0.9500 .
C43 C44 1.372(5) .
C44 H44 0.9500 .
C44 C45 1.379(5) .
C45 H45 0.9500 .
C45 C46 1.391(5) .
C46 H46 0.9500 .

loop_
_geom_torsion_atom_site_label_1
_geom_torsion_atom_site_label_2
_geom_torsion_atom_site_label_3
_geom_torsion_atom_site_label_4
_geom_torsion
_geom_torsion_site_symmetry_1
Dy1 O1 C2 C1 -171.14(18) 2_565
Dy1 O1 C2 C1 -3.0(3) .
Dy1 O1 C2 C3 176.6(2) .
Dy1 O1 C2 C3 8.4(4) 2_565
Dy1 O4 C23 C22 149.3(2) .
Dy1 O4 C23 C24 -30.2(4) .
Dy1 O5 C25 C24 27.1(4) .
Dy1 O5 C25 C26 -153.3(2) .
Dy1 O6 C38 C37 168.40(19) .
Dy1 O6 C38 C39 -11.6(5) .
Dy1 O7 C40 C39 11.5(5) .
Dy1 O7 C40 C41 -167.40(19) .
Dy1 N1 C1 C2 4.0(3) .
Dy1 N1 C1 C6 -176.0(2) .
Dy1 N1 C9 C8 175.9(2) .
Dy1 N1 C9 C10 -4.4(4) .
Dy1 N2 C10 C9 -3.6(4) .
Dy1 N2 C11 C12 -115.3(3) .
Dy1 N2 C11 C16 57.7(4) .
O1 C2 C3 C4 -178.8(3) .
O2 N3 C14 C13 -178.5(3) .
O2 N3 C14 C15 3.0(5) .
O3 N3 C14 C13 1.8(5) .
O3 N3 C14 C15 -176.7(3) .
O4 C23 C24 C25 -2.5(5) .
O5 C25 C26 C27 167.5(3) .
O5 C25 C26 C31 -11.8(4) .
O6 C38 C39 C40 -4.6(5) .
O7 C40 C41 C42 179.6(3) .
O7 C40 C41 C46 1.9(4) .
N1 C1 C2 O1 -0.8(4) .
N1 C1 C2 C3 179.6(3) .
N1 C1 C6 C5 179.8(3) .
N1 C1 C6 C7 -0.6(4) .
N1 C9 C10 N2 5.3(4) .
N2 C11 C12 C13 173.1(3) .
N2 C11 C16 C15 -173.0(3) .
N3 C14 C15 C16 176.9(3) .
C1 N1 C9 C8 -1.8(4) .
C1 N1 C9 C10 177.9(3) .
C1 C2 C3 C4 0.7(5) .
C1 C6 C7 C8 -0.6(4) .
C2 C1 C6 C5 -0.2(4) .
C2 C1 C6 C7 179.4(3) .
C2 C3 C4 C5 -0.6(5) .
C3 C4 C5 C6 0.1(5) .
C4 C5 C6 C1 0.3(5) .
C4 C5 C6 C7 -179.2(3) .
C5 C6 C7 C8 178.9(3) .
C6 C1 C2 O1 179.2(2) .
C6 C1 C2 C3 -0.3(4) .
C6 C7 C8 C9 0.6(5) .
C7 C8 C9 N1 0.6(5) .
C7 C8 C9 C10 -179.1(3) .
C8 C9 C10 N2 -175.0(3) .
C9 N1 C1 C2 -178.2(3) .
C9 N1 C1 C6 1.8(4) .
C10 N2 C11 C12 53.8(4) .
C10 N2 C11 C16 -133.1(3) .
C11 N2 C10 C9 -173.6(3) .
C11 C12 C13 C14 -1.1(5) .
C12 C11 C16 C15 0.1(5) .
C12 C13 C14 N3 -176.6(3) .
C12 C13 C14 C15 1.8(5) .
C13 C14 C15 C16 -1.6(5) .
C14 C15 C16 C11 0.6(5) .
C16 C11 C12 C13 0.1(5) .
C17 C18 C19 C20 0.1(6) .
C17 C22 C23 O4 -12.1(4) .
C17 C22 C23 C24 167.4(3) .
C18 C17 C22 C21 -1.9(5) .
C18 C17 C22 C23 -179.6(3) .
C18 C19 C20 C21 -1.1(6) .
C19 C20 C21 C22 0.7(6) .
C20 C21 C22 C17 0.8(5) .
C20 C21 C22 C23 178.4(3) .
C21 C22 C23 O4 170.4(3) .
C21 C22 C23 C24 -10.1(5) .
C22 C17 C18 C19 1.5(5) .
C22 C23 C24 C25 178.0(3) .
C23 C24 C25 O5 3.6(5) .
C23 C24 C25 C26 -175.9(3) .
C24 C25 C26 C27 -13.0(5) .
C24 C25 C26 C31 167.7(3) .
C25 C26 C27 C28 -179.6(3) .
C25 C26 C31 C30 -179.9(3) .
C26 C27 C28 C29 -0.6(7) .
C27 C26 C31 C30 0.7(5) .
C27 C28 C29 C30 1.0(7) .
C28 C29 C30 C31 -0.5(6) .
C29 C30 C31 C26 -0.4(6) .
C31 C26 C27 C28 -0.2(6) .
C32 C33 C34 C35 0.2(7) .
C32 C37 C38 O6 -7.5(4) .
C32 C37 C38 C39 172.4(3) .
C33 C32 C37 C36 0.6(5) .
C33 C32 C37 C38 178.9(3) .
C33 C34 C35 C36 0.8(7) .
C34 C35 C36 C37 -1.1(6) .
C35 C36 C37 C32 0.4(5) .
C35 C36 C37 C38 -177.9(3) .
C36 C37 C38 O6 170.7(3) .
C36 C37 C38 C39 -9.4(5) .
C37 C32 C33 C34 -0.9(6) .
C37 C38 C39 C40 175.5(3) .
C38 C39 C40 O7 4.6(5) .
C38 C39 C40 C41 -176.6(3) .
C39 C40 C41 C42 0.7(5) .
C39 C40 C41 C46 -177.0(3) .
C40 C41 C42 C43 -175.1(4) .
C40 C41 C46 C45 175.9(3) .
C41 C42 C43 C44 -1.2(7) .
C42 C41 C46 C45 -1.9(5) .
C42 C43 C44 C45 -1.1(7) .
C43 C44 C45 C46 1.8(6) .
C44 C45 C46 C41 -0.3(6) .
C46 C41 C42 C43 2.7(6) .
